data_1569713
loop_
_publ_author_name
'Gupta, Deepak'
'Chanteux, G&#xe9;raldine'
'Kumar, Gulshan'
'Robeyns, Koen'
'Vlad, Alexandru'

_publ_section_title
;
 Modular metallotecton for engineering permanently porous frameworks:
 supernumerary role of ancillary ion.
;
_journal_issue 36
_journal_name_full 'Chemical science'
_journal_page_first 9780
_journal_page_last 9786
_journal_paper_doi 10.1039/d3sc02068a
_journal_volume 14
_journal_year 2023
_chemical_formula_moiety 'C36 H23 N6 O6 Ru, Cl, 6(O) [+ solvent]'
_chemical_formula_sum 'C36 H23 Cl N6 O12 Ru'
_chemical_formula_weight 868.12
_chemical_name_systematic '[Ru(5-oxido-6-hydroxy-1,10-phenanthroline)(5,6-dihydroxy1,10-phenanthroline)2] chloride'
_space_group_crystal_system trigonal
_space_group_IT_number 159
_space_group_name_Hall 'P 3 -2c'
_space_group_name_H-M_alt 'P 3 1 c'
_atom_sites_solution_hydrogens geom
_atom_sites_solution_primary 'dual space'
_audit_creation_method SHELXL-2018/3
_audit_update_record
;
2022-01-20 deposited with the CCDC.	2023-08-04 downloaded from the CCDC.
;
_cell_angle_alpha 90
_cell_angle_beta 90
_cell_angle_gamma 120
_cell_formula_units_Z 2
_cell_length_a 16.0468(4)
_cell_length_b 16.0468(4)
_cell_length_c 9.8253(3)
_cell_measurement_reflns_used 5636
_cell_measurement_temperature 120(2)
_cell_measurement_theta_max 25.5190
_cell_measurement_theta_min 2.9210
_cell_volume 2191.06(10)
_computing_cell_refinement 'CrysAlisPro 1.171.40.53 (Rigaku OD, 2019)'
_computing_data_collection MAR
_computing_data_reduction 'CrysAlisPro 1.171.40.53 (Rigaku OD, 2019)'
_computing_molecular_graphics 'MERCURY (Macrae et al., 2008)'
_computing_publication_material
;
'MERCURY (Macrae et al., 2008), Platon (Spek, 2009)'
;
_computing_structure_refinement 'SHELXL-2018/3 (Sheldrick, 2018)'
_computing_structure_solution 'SHELXT (Sheldrick, 2015)'
_diffrn_ambient_temperature 120(2)
_diffrn_measured_fraction_theta_full 0.995
_diffrn_measured_fraction_theta_max 0.995
_diffrn_measurement_device_type 'MAR345 image plate'
_diffrn_measurement_method
;
'130 images, \D\F 1.2\% '
;
_diffrn_radiation_type MoK\a
_diffrn_radiation_wavelength 0.71073
_diffrn_reflns_av_R_equivalents 0.0469
_diffrn_reflns_av_unetI/netI 0.0296
_diffrn_reflns_Laue_measured_fraction_full 0.995
_diffrn_reflns_Laue_measured_fraction_max 0.995
_diffrn_reflns_limit_h_max 19
_diffrn_reflns_limit_h_min -19
_diffrn_reflns_limit_k_max 18
_diffrn_reflns_limit_k_min -19
_diffrn_reflns_limit_l_max 11
_diffrn_reflns_limit_l_min -11
_diffrn_reflns_number 11889
_diffrn_reflns_point_group_measured_fraction_full 0.995
_diffrn_reflns_point_group_measured_fraction_max 0.995
_diffrn_reflns_theta_full 25.240
_diffrn_reflns_theta_max 25.240
_diffrn_reflns_theta_min 3.591
_diffrn_source 'Incoatec microfocus source'
_exptl_absorpt_coefficient_mu 0.480
_exptl_absorpt_correction_T_max 1.00000
_exptl_absorpt_correction_T_min 0.71516
_exptl_absorpt_correction_type multi-scan
_exptl_absorpt_process_details
;
CrysAlisPro 1.171.40.53 (Rigaku Oxford Diffraction, 2019)
Empirical absorption correction using spherical harmonics,
 implemented in SCALE3 ABSPACK scaling algorithm.
;
_exptl_crystal_colour red
_exptl_crystal_density_diffrn 1.316
_exptl_crystal_description rod
_exptl_crystal_F_000 876
_exptl_crystal_recrystallization_method 'Slow diffusion of Ether into Methanol at RT under Argon atmosphere.'
_exptl_crystal_size_max 0.25
_exptl_crystal_size_mid 0.04
_exptl_crystal_size_min 0.03
_refine_diff_density_max 1.619
_refine_diff_density_min -0.462
_refine_diff_density_rms 0.129
_refine_ls_abs_structure_details
;
 Refined as an inversion twin.
;
_refine_ls_abs_structure_Flack 0.51(10)
_refine_ls_extinction_method none
_refine_ls_goodness_of_fit_ref 1.087
_refine_ls_hydrogen_treatment constr
_refine_ls_matrix_type full
_refine_ls_number_parameters 170
_refine_ls_number_reflns 2637
_refine_ls_number_restraints 1
_refine_ls_restrained_S_all 1.087
_refine_ls_R_factor_all 0.0635
_refine_ls_R_factor_gt 0.0613
_refine_ls_shift/su_max 0.000
_refine_ls_shift/su_mean 0.000
_refine_ls_structure_factor_coef Fsqd
_refine_ls_weighting_details 'w=1/[\s^2^(Fo^2^)+(0.0800P)^2^+6.5000P] where P=(Fo^2^+2Fc^2^)/3'
_refine_ls_weighting_scheme calc
_refine_ls_wR_factor_gt 0.1505
_refine_ls_wR_factor_ref 0.1520
_reflns_Friedel_coverage 0.989
_reflns_Friedel_fraction_full 0.995
_reflns_Friedel_fraction_max 0.995
_reflns_number_gt 2519
_reflns_number_total 2637
_reflns_threshold_expression 'I > 2\s(I)'
_cod_data_source_file d3sc02068a2.cif
_cod_data_source_block av_dg_RuOHCl2
_cod_depositor_comments 'Adding full bibliography for 1569713--1569715.cif.'
_cod_original_cell_volume 2191.05(13)
_cod_database_code 1569713
_shelx_shelxl_version_number 2018/3
_shelx_space_group_comment
;
The symmetry employed for this shelxl refinement is uniquely defined
by the following loop, which should always be used as a source of
symmetry information in preference to the above space-group names.
They are only intended as comments.
;

loop_
_space_group_symop_operation_xyz
'x, y, z'
'-y, x-y, z'
'-x+y, -x, z'
'y, x, z+1/2'
'x-y, -y, z+1/2'
'-x, -x+y, z+1/2'

loop_
_atom_site_label
_atom_site_type_symbol
_atom_site_fract_x
_atom_site_fract_y
_atom_site_fract_z
_atom_site_U_iso_or_equiv
_atom_site_adp_type
_atom_site_occupancy
_atom_site_site_symmetry_order
_atom_site_calc_flag
_atom_site_refinement_flags_posn
_atom_site_refinement_flags_adp
_atom_site_refinement_flags_occupancy
_atom_site_disorder_assembly
_atom_site_disorder_group
Ru1 Ru 0.666667 1.333333 0.49174(12) 0.0257(3) Uani 1 3 d S T P . .
N2 N 0.5665(8) 1.2134(7) 0.3863(9) 0.027(2) Uani 1 1 d . . . . .
C3 C 0.5107(8) 1.2076(8) 0.2812(11) 0.038(3) Uani 1 1 d . . . . .
H3 H 0.518630 1.265320 0.242318 0.045 Uiso 1 1 calc R U . . .
C4 C 0.4421(9) 1.1207(9) 0.2274(11) 0.045(3) Uani 1 1 d . . . . .
H4 H 0.404663 1.120106 0.152165 0.054 Uiso 1 1 calc R U . . .
C5 C 0.4273(8) 1.0381(9) 0.2786(11) 0.045(3) Uani 1 1 d . . . . .
H5 H 0.379610 0.978744 0.240593 0.054 Uiso 1 1 calc R U . . .
C6 C 0.4833(8) 1.0390(7) 0.3901(11) 0.037(2) Uani 1 1 d . . . . .
C7 C 0.4786(9) 0.9558(7) 0.4529(10) 0.044(3) Uani 1 1 d . . . . .
C8 C 0.5389(9) 0.9622(7) 0.5505(11) 0.043(3) Uani 1 1 d . . . . .
C9 C 0.6105(9) 1.0538(8) 0.6057(12) 0.041(2) Uani 1 1 d . . . . .
C10 C 0.6723(9) 1.0670(9) 0.7158(12) 0.046(3) Uani 1 1 d . . . . .
H10 H 0.671588 1.013337 0.757922 0.055 Uiso 1 1 calc R U . . .
C11 C 0.7335(9) 1.1587(9) 0.7608(11) 0.044(3) Uani 1 1 d . . . . .
H11 H 0.776790 1.168745 0.833193 0.053 Uiso 1 1 calc R U . . .
C12 C 0.7330(7) 1.2372(8) 0.7020(11) 0.034(2) Uani 1 1 d . . . . .
H12 H 0.774365 1.299587 0.737723 0.041 Uiso 1 1 calc R U . . .
N13 N 0.6770(6) 1.2278(8) 0.5982(11) 0.033(2) Uani 1 1 d . . . . .
C14 C 0.6130(7) 1.1359(7) 0.5512(9) 0.029(2) Uani 1 1 d . . . . .
C15 C 0.5549(7) 1.1296(7) 0.4423(10) 0.030(2) Uani 1 1 d . . . . .
O16 O 0.4065(7) 0.8706(6) 0.4024(8) 0.061(2) Uani 1 1 d . . . . .
H16 H 0.407578 0.824598 0.441490 0.092 Uiso 1 1 calc R U . . .
O17 O 0.5330(7) 0.8807(5) 0.6064(8) 0.053(2) Uani 1 1 d . . . . .
H17 H 0.488472 0.831753 0.568480 0.080 Uiso 0.6667 1 calc R U P . .
Cl21 Cl 0.333333 0.666667 0.5050(8) 0.0560(13) Uani 1 3 d S T P . .
O31 O 0.7245(7) 0.8956(7) 0.5579(11) 0.072(3) Uani 1 1 d . . . . .
O32 O 0.8101(14) 0.7346(12) 0.5144(16) 0.141(7) Uani 1 1 d . . . . .

loop_
_atom_site_aniso_label
_atom_site_aniso_U_11
_atom_site_aniso_U_22
_atom_site_aniso_U_33
_atom_site_aniso_U_23
_atom_site_aniso_U_13
_atom_site_aniso_U_12
Ru1 0.0257(4) 0.0257(4) 0.0256(5) 0.000 0.000 0.01286(19)
N2 0.033(5) 0.030(5) 0.021(4) 0.002(4) 0.003(4) 0.018(4)
C3 0.047(6) 0.030(6) 0.036(5) 0.002(4) -0.008(5) 0.019(5)
C4 0.043(6) 0.045(7) 0.038(6) -0.008(5) -0.019(5) 0.016(6)
C5 0.043(6) 0.051(7) 0.035(6) -0.006(5) -0.005(5) 0.019(5)
C6 0.038(6) 0.032(5) 0.031(5) -0.008(4) 0.002(4) 0.008(5)
C7 0.048(6) 0.027(5) 0.046(7) -0.006(4) 0.004(6) 0.009(5)
C8 0.070(8) 0.024(5) 0.034(5) 0.006(4) 0.012(5) 0.024(5)
C9 0.045(6) 0.035(5) 0.042(6) 0.002(4) 0.005(5) 0.020(5)
C10 0.062(8) 0.051(7) 0.041(6) 0.016(5) 0.011(5) 0.039(6)
C11 0.052(7) 0.055(7) 0.038(6) -0.003(5) -0.014(5) 0.036(6)
C12 0.032(5) 0.029(5) 0.037(5) -0.001(4) -0.005(4) 0.011(4)
N13 0.031(5) 0.030(5) 0.035(5) 0.004(4) -0.003(4) 0.012(4)
C14 0.037(5) 0.041(6) 0.018(4) 0.001(4) 0.001(4) 0.026(5)
C15 0.026(5) 0.028(5) 0.029(5) -0.003(3) -0.004(4) 0.007(4)
O16 0.074(6) 0.039(5) 0.047(5) -0.007(4) 0.003(4) 0.010(4)
O17 0.079(6) 0.033(4) 0.045(4) 0.003(3) -0.003(4) 0.026(4)
Cl21 0.0674(16) 0.0674(16) 0.033(3) 0.000 0.000 0.0337(8)
O31 0.061(6) 0.065(6) 0.081(6) 0.003(5) -0.019(5) 0.024(5)
O32 0.203(18) 0.115(12) 0.125(12) -0.043(10) -0.075(13) 0.096(12)

loop_
_atom_type_symbol
_atom_type_description
_atom_type_scat_dispersion_real
_atom_type_scat_dispersion_imag
_atom_type_scat_source
C C 0.0033 0.0016 'International Tables Vol C Tables 4.2.6.8 and 6.1.1.4'
H H 0.0000 0.0000 'International Tables Vol C Tables 4.2.6.8 and 6.1.1.4'
N N 0.0061 0.0033 'International Tables Vol C Tables 4.2.6.8 and 6.1.1.4'
O O 0.0106 0.0060 'International Tables Vol C Tables 4.2.6.8 and 6.1.1.4'
Cl Cl 0.1484 0.1585 'International Tables Vol C Tables 4.2.6.8 and 6.1.1.4'
Ru Ru -1.2594 0.8363 'International Tables Vol C Tables 4.2.6.8 and 6.1.1.4'

loop_
_geom_angle_atom_site_label_1
_geom_angle_atom_site_label_2
_geom_angle_atom_site_label_3
_geom_angle
_geom_angle_site_symmetry_1
_geom_angle_site_symmetry_3
_geom_angle_publ_flag
N2 Ru1 N2 97.0(3) . 2_775 ?
N2 Ru1 N2 97.0(3) . 3_575 ?
N2 Ru1 N2 97.0(3) 2_775 3_575 ?
N2 Ru1 N13 85.9(4) . 3_575 ?
N2 Ru1 N13 176.4(4) 2_775 3_575 ?
N2 Ru1 N13 80.5(3) 3_575 3_575 ?
N2 Ru1 N13 80.5(3) . . ?
N2 Ru1 N13 85.9(3) 2_775 . ?
N2 Ru1 N13 176.4(4) 3_575 . ?
N13 Ru1 N13 96.6(4) 3_575 . ?
N2 Ru1 N13 176.4(4) . 2_775 ?
N2 Ru1 N13 80.5(4) 2_775 2_775 ?
N2 Ru1 N13 85.9(4) 3_575 2_775 ?
N13 Ru1 N13 96.6(4) 3_575 2_775 ?
N13 Ru1 N13 96.6(4) . 2_775 ?
C3 N2 C15 118.7(10) . . ?
C3 N2 Ru1 129.4(8) . . ?
C15 N2 Ru1 111.8(7) . . ?
N2 C3 C4 122.3(10) . . ?
N2 C3 H3 118.9 . . ?
C4 C3 H3 118.9 . . ?
C5 C4 C3 121.4(10) . . ?
C5 C4 H4 119.3 . . ?
C3 C4 H4 119.3 . . ?
C4 C5 C6 119.3(10) . . ?
C4 C5 H5 120.4 . . ?
C6 C5 H5 120.4 . . ?
C5 C6 C15 118.4(10) . . ?
C5 C6 C7 125.8(10) . . ?
C15 C6 C7 115.8(10) . . ?
C8 C7 O16 123.9(10) . . ?
C8 C7 C6 122.7(10) . . ?
O16 C7 C6 113.5(10) . . ?
C7 C8 O17 120.9(10) . . ?
C7 C8 C9 121.8(10) . . ?
O17 C8 C9 117.3(10) . . ?
C14 C9 C10 117.6(10) . . ?
C14 C9 C8 116.6(10) . . ?
C10 C9 C8 125.6(10) . . ?
C11 C10 C9 118.7(10) . . ?
C11 C10 H10 120.6 . . ?
C9 C10 H10 120.6 . . ?
C10 C11 C12 120.9(10) . . ?
C10 C11 H11 119.6 . . ?
C12 C11 H11 119.6 . . ?
N13 C12 C11 122.1(11) . . ?
N13 C12 H12 118.9 . . ?
C11 C12 H12 118.9 . . ?
C12 N13 C14 118.6(10) . . ?
C12 N13 Ru1 128.9(8) . . ?
C14 N13 Ru1 112.5(7) . . ?
N13 C14 C15 116.5(10) . . ?
N13 C14 C9 121.9(10) . . ?
C15 C14 C9 121.5(10) . . ?
N2 C15 C14 118.6(10) . . ?
N2 C15 C6 119.9(10) . . ?
C14 C15 C6 121.4(10) . . ?
C7 O16 H16 109.5 . . ?
C8 O17 H17 109.5 . . ?

loop_
_geom_bond_atom_site_label_1
_geom_bond_atom_site_label_2
_geom_bond_distance
_geom_bond_site_symmetry_2
_geom_bond_publ_flag
Ru1 N2 2.066(11) . ?
Ru1 N2 2.066(11) 2_775 ?
Ru1 N2 2.066(10) 3_575 ?
Ru1 N13 2.066(11) 3_575 ?
Ru1 N13 2.066(11) . ?
Ru1 N13 2.066(11) 2_775 ?
N2 C3 1.339(15) . ?
N2 C15 1.377(14) . ?
C3 C4 1.378(16) . ?
C3 H3 0.9500 . ?
C4 C5 1.324(17) . ?
C4 H4 0.9500 . ?
C5 C6 1.412(16) . ?
C5 H5 0.9500 . ?
C6 C15 1.423(14) . ?
C6 C7 1.438(16) . ?
C7 C8 1.329(18) . ?
C7 O16 1.369(13) . ?
C8 O17 1.377(12) . ?
C8 C9 1.445(16) . ?
C9 C14 1.404(15) . ?
C9 C10 1.410(17) . ?
C10 C11 1.372(17) . ?
C10 H10 0.9500 . ?
C11 C12 1.389(15) . ?
C11 H11 0.9500 . ?
C12 N13 1.317(15) . ?
C12 H12 0.9500 . ?
N13 C14 1.388(14) . ?
C14 C15 1.389(14) . ?
O16 H16 0.8400 . ?
O17 H17 0.8400 . ?

loop_
_geom_torsion_atom_site_label_1
_geom_torsion_atom_site_label_2
_geom_torsion_atom_site_label_3
_geom_torsion_atom_site_label_4
_geom_torsion
_geom_torsion_site_symmetry_1
_geom_torsion_site_symmetry_2
_geom_torsion_site_symmetry_3
_geom_torsion_site_symmetry_4
_geom_torsion_publ_flag
C15 N2 C3 C4 0.1(17) . . . . ?
Ru1 N2 C3 C4 -175.5(9) . . . . ?
N2 C3 C4 C5 1(2) . . . . ?
C3 C4 C5 C6 -0.2(19) . . . . ?
C4 C5 C6 C15 -0.9(17) . . . . ?
C4 C5 C6 C7 -177.2(12) . . . . ?
C5 C6 C7 C8 174.3(11) . . . . ?
C15 C6 C7 C8 -2.1(16) . . . . ?
C5 C6 C7 O16 -5.8(16) . . . . ?
C15 C6 C7 O16 177.8(10) . . . . ?
O16 C7 C8 O17 1.2(18) . . . . ?
C6 C7 C8 O17 -178.9(10) . . . . ?
O16 C7 C8 C9 -176.5(10) . . . . ?
C6 C7 C8 C9 3.4(18) . . . . ?
C7 C8 C9 C14 0.2(16) . . . . ?
O17 C8 C9 C14 -177.6(10) . . . . ?
C7 C8 C9 C10 174.9(12) . . . . ?
O17 C8 C9 C10 -2.8(17) . . . . ?
C14 C9 C10 C11 -2.1(16) . . . . ?
C8 C9 C10 C11 -176.8(11) . . . . ?
C9 C10 C11 C12 1.8(17) . . . . ?
C10 C11 C12 N13 -2.5(18) . . . . ?
C11 C12 N13 C14 3.4(17) . . . . ?
C11 C12 N13 Ru1 -178.2(9) . . . . ?
C12 N13 C14 C15 179.5(10) . . . . ?
Ru1 N13 C14 C15 0.9(12) . . . . ?
C12 N13 C14 C9 -3.9(16) . . . . ?
Ru1 N13 C14 C9 177.5(8) . . . . ?
C10 C9 C14 N13 3.2(16) . . . . ?
C8 C9 C14 N13 178.4(10) . . . . ?
C10 C9 C14 C15 179.6(10) . . . . ?
C8 C9 C14 C15 -5.2(15) . . . . ?
C3 N2 C15 C14 179.9(10) . . . . ?
Ru1 N2 C15 C14 -3.7(12) . . . . ?
C3 N2 C15 C6 -1.3(15) . . . . ?
Ru1 N2 C15 C6 175.0(8) . . . . ?
N13 C14 C15 N2 2.0(14) . . . . ?
C9 C14 C15 N2 -174.6(10) . . . . ?
N13 C14 C15 C6 -176.8(9) . . . . ?
C9 C14 C15 C6 6.6(16) . . . . ?
C5 C6 C15 N2 1.7(15) . . . . ?
C7 C6 C15 N2 178.4(10) . . . . ?
C5 C6 C15 C14 -179.6(10) . . . . ?
C7 C6 C15 C14 -2.9(15) . . . . ?
